data_2213389
loop_
_publ_author_name
'Rillema, D. Paul'
'Kirgan, Robert A.'
'Smucker, Bradley'
'Curtis Moore'

_publ_section_title
;
 <i>fac</i>-Aqua(2,2'-bipyrazine)tricarbonylrhenium(I)
 hexafluorophosphate dihydrate
;
_journal_coeditor_code HK2150
_journal_issue 5
_journal_name_full 'Acta Crystallographica Section E'
_journal_page_first m1404
_journal_page_last m1405
_journal_paper_doi 10.1107/S1600536807017734
_journal_volume 63
_journal_year 2007
_chemical_formula_iupac '[Re (C8 H6 N4) (C O)3 (H2 O)] P F6 , 2H2 O'
_chemical_formula_moiety 'C11 H8 N4 O4 Re + , F6 P - , 2 H2 O'
_chemical_formula_sum 'C11 H12 F6 N4 O6 P Re'
_chemical_formula_weight 627.42
_chemical_name_systematic
;<i>fac</i>-Aqua(bipyrazine)tricarbonylrhenium(I) hexafluorophosphate
 dihydrate
;
_space_group_IT_number 62
_symmetry_cell_setting orthorhombic
_symmetry_space_group_name_Hall '-P 2ac 2n'
_symmetry_space_group_name_H-M 'P n m a'
_atom_sites_solution_hydrogens geom
_atom_sites_solution_primary direct
_atom_sites_solution_secondary difmap
_audit_creation_method SHELXL97
_cell_angle_alpha 90.00
_cell_angle_beta 90.00
_cell_angle_gamma 90.00
_cell_formula_units_Z 4
_cell_length_a 15.5869(6)
_cell_length_b 13.1068(5)
_cell_length_c 9.0349(4)
_cell_measurement_reflns_used 8341
_cell_measurement_temperature 293(2)
_cell_measurement_theta_max 43.02
_cell_measurement_theta_min 3.04
_cell_volume 1845.78(13)
_computing_cell_refinement APEX2
_computing_data_collection 'APEX2 (Bruker, 2006)'
_computing_data_reduction 'SAINT (Bruker, 2006)'
_computing_molecular_graphics SHELXTL
_computing_publication_material SHELXTL
_computing_structure_refinement 'SHELXL97 (Sheldrick, 1997)'
_computing_structure_solution 'SHELXTL (Bruker, 2006)'
_diffrn_ambient_temperature 150
_diffrn_measured_fraction_theta_full 0.997
_diffrn_measured_fraction_theta_max 0.997
_diffrn_measurement_device_type 'Bruker Kappa-APEXII'
_diffrn_measurement_method '\f and \w'
_diffrn_radiation_monochromator graphite
_diffrn_radiation_source 'fine-focus sealed tube'
_diffrn_radiation_type MoK\a
_diffrn_radiation_wavelength 0.71073
_diffrn_reflns_av_R_equivalents 0.0335
_diffrn_reflns_av_sigmaI/netI 0.0101
_diffrn_reflns_limit_h_max 19
_diffrn_reflns_limit_h_min -19
_diffrn_reflns_limit_k_max 16
_diffrn_reflns_limit_k_min -16
_diffrn_reflns_limit_l_max 11
_diffrn_reflns_limit_l_min -11
_diffrn_reflns_number 49927
_diffrn_reflns_theta_full 26.00
_diffrn_reflns_theta_max 26.00
_diffrn_reflns_theta_min 3.45
_exptl_absorpt_coefficient_mu 6.767
_exptl_absorpt_correction_T_max 0.450
_exptl_absorpt_correction_T_min 0.158
_exptl_absorpt_correction_type numerical
_exptl_absorpt_process_details '(SADABS; Bruker, 2006)'
_exptl_crystal_colour orange
_exptl_crystal_density_diffrn 2.258
_exptl_crystal_density_method 'not measured'
_exptl_crystal_description block
_exptl_crystal_F_000 1192
_exptl_crystal_size_max 0.42
_exptl_crystal_size_mid 0.24
_exptl_crystal_size_min 0.20
_refine_diff_density_max 0.684
_refine_diff_density_min -0.673
_refine_ls_extinction_method none
_refine_ls_goodness_of_fit_ref 1.169
_refine_ls_hydrogen_treatment constr
_refine_ls_matrix_type full
_refine_ls_number_parameters 163
_refine_ls_number_reflns 1892
_refine_ls_number_restraints 0
_refine_ls_restrained_S_all 1.169
_refine_ls_R_factor_all 0.0161
_refine_ls_R_factor_gt 0.0161
_refine_ls_shift/su_max 0.001
_refine_ls_shift/su_mean 0.000
_refine_ls_structure_factor_coef Fsqd
_refine_ls_weighting_details 'calc w = 1/[\s^2^(Fo^2^)+(0.0071P)^2^+4.7736P] where P=(Fo^2^+2Fc^2^)/3'
_refine_ls_weighting_scheme calc
_refine_ls_wR_factor_gt 0.0370
_refine_ls_wR_factor_ref 0.0370
_reflns_number_gt 1880
_reflns_number_total 1892
_reflns_threshold_expression I>2\s(I)
_cod_data_source_file hk2150.cif
_cod_data_source_block I
_cod_database_code 2213389
_cod_database_fobs_code 2213389

loop_
_symmetry_equiv_pos_as_xyz
'x, y, z'
'-x+1/2, -y, z+1/2'
'-x, y+1/2, -z'
'x+1/2, -y+1/2, -z+1/2'
'-x, -y, -z'
'x-1/2, y, -z-1/2'
'x, -y-1/2, z'
'-x-1/2, y-1/2, z-1/2'

loop_
_atom_site_type_symbol
_atom_site_label
_atom_site_fract_x
_atom_site_fract_y
_atom_site_fract_z
_atom_site_U_iso_or_equiv
_atom_site_adp_type
_atom_site_calc_flag
_atom_site_refinement_flags
_atom_site_occupancy
C C1 0.82905(17) 0.1471(2) 0.9631(3) 0.0246(6) Uani d . 1
C C2 0.7097(3) 0.2500 0.8145(5) 0.0273(9) Uani d S 1
C C3 0.84846(19) 0.0471(2) 0.6279(3) 0.0265(6) Uani d . 1
H H3 0.8291 0.0141 0.7126 0.032 Uiso calc R 1
C C4 0.8740(2) -0.0096(2) 0.5074(4) 0.0310(7) Uani d . 1
H H4 0.8714 -0.0803 0.5131 0.037 Uiso calc R 1
C C5 0.9042(2) 0.1350(2) 0.3794(3) 0.0294(6) Uani d . 1
H H5 0.9235 0.1674 0.2941 0.035 Uiso calc R 1
C C6 0.87832(17) 0.1940(2) 0.4986(3) 0.0228(6) Uani d . 1
O O1 0.82694(15) 0.08427(18) 1.0518(3) 0.0374(5) Uani d . 1
O O2 0.6365(2) 0.2500 0.8250(4) 0.0411(8) Uani d S 1
O O3 0.96933(17) 0.2500 0.7918(3) 0.0238(6) Uani d S 1
O O101 0.52257(16) 0.06874(17) 0.6314(3) 0.0370(5) Uani d . 1
N N1 0.85100(14) 0.14918(18) 0.6248(3) 0.0207(5) Uani d . 1
N N2 0.90248(18) 0.0332(2) 0.3828(3) 0.0324(6) Uani d . 1
P P2 0.63555(8) 0.2500 0.32697(12) 0.0302(2) Uani d S 1
F F1 0.6022(3) 0.2500 0.1613(4) 0.0858(14) Uani d S 1
F F2 0.6640(3) 0.2500 0.4909(4) 0.108(2) Uani d S 1
F F3 0.5475(4) 0.2138(7) 0.3846(7) 0.110(5) Uani d P 0.50
F F4 0.6768(9) 0.1465(6) 0.3355(10) 0.126(4) Uani d P 0.50
F F5 0.5921(6) 0.1392(5) 0.3165(7) 0.0808(19) Uani d P 0.50
F F6 0.7203(4) 0.2023(8) 0.2657(9) 0.120(5) Uani d P 0.50
Re Re1 0.832360(9) 0.2500 0.812157(16) 0.01747(6) Uani d S 1
H H101 0.5541 0.0337 0.6992 0.072(15) Uiso d . 1
H H102 0.5625 0.0665 0.5546 0.12(2) Uiso d . 1
H H103 0.9995 0.1897 0.8264 0.048(11) Uiso d . 1

loop_
_atom_site_aniso_label
_atom_site_aniso_U_11
_atom_site_aniso_U_22
_atom_site_aniso_U_33
_atom_site_aniso_U_12
_atom_site_aniso_U_13
_atom_site_aniso_U_23
C1 0.0204(13) 0.0302(15) 0.0231(14) 0.0001(11) -0.0008(11) -0.0023(12)
C2 0.025(2) 0.032(2) 0.025(2) 0.000 -0.0035(17) 0.000
C3 0.0326(15) 0.0201(14) 0.0268(14) -0.0033(12) -0.0013(12) 0.0007(12)
C4 0.0394(17) 0.0204(14) 0.0333(16) -0.0014(13) -0.0031(14) -0.0039(12)
C5 0.0386(16) 0.0277(15) 0.0220(14) 0.0007(13) 0.0012(13) -0.0016(12)
C6 0.0253(13) 0.0216(14) 0.0214(13) -0.0020(11) -0.0023(11) -0.0001(11)
O1 0.0425(13) 0.0387(13) 0.0309(12) 0.0003(10) 0.0033(10) 0.0149(11)
O2 0.0200(16) 0.061(2) 0.0424(19) 0.000 -0.0024(14) 0.000
O3 0.0198(13) 0.0218(14) 0.0298(15) 0.000 0.0012(11) 0.000
O101 0.0499(14) 0.0261(11) 0.0351(12) 0.0097(10) -0.0081(11) 0.0008(10)
N1 0.0211(11) 0.0192(11) 0.0218(11) -0.0011(9) -0.0028(9) 0.0003(9)
N2 0.0434(15) 0.0254(13) 0.0284(13) 0.0031(12) -0.0010(12) -0.0084(11)
P2 0.0395(6) 0.0285(6) 0.0225(5) 0.000 0.0007(5) 0.000
F1 0.100(3) 0.127(4) 0.0311(18) 0.000 -0.0110(19) 0.000
F2 0.086(3) 0.206(6) 0.033(2) 0.000 -0.021(2) 0.000
F3 0.071(3) 0.194(14) 0.066(3) -0.068(5) 0.000(3) 0.062(5)
F4 0.215(12) 0.053(4) 0.109(7) 0.079(6) -0.035(7) -0.031(4)
F5 0.113(6) 0.049(3) 0.080(4) -0.023(4) -0.019(4) -0.015(3)
F6 0.057(3) 0.220(15) 0.082(5) 0.059(5) 0.007(3) -0.025(6)
Re1 0.01705(8) 0.01873(8) 0.01662(8) 0.000 -0.00096(5) 0.000

loop_
_atom_type_symbol
_atom_type_description
_atom_type_scat_dispersion_real
_atom_type_scat_dispersion_imag
_atom_type_scat_source
C C 0.0033 0.0016 'International Tables Vol C Tables 4.2.6.8 and 6.1.1.4'
H H 0.0000 0.0000 'International Tables Vol C Tables 4.2.6.8 and 6.1.1.4'
O O 0.0106 0.0060 'International Tables Vol C Tables 4.2.6.8 and 6.1.1.4'
N N 0.0061 0.0033 'International Tables Vol C Tables 4.2.6.8 and 6.1.1.4'
P P 0.1023 0.0942 'International Tables Vol C Tables 4.2.6.8 and 6.1.1.4'
F F 0.0171 0.0103 'International Tables Vol C Tables 4.2.6.8 and 6.1.1.4'
Re Re -1.0185 7.2310 'International Tables Vol C Tables 4.2.6.8 and 6.1.1.4'

loop_
_geom_angle_atom_site_label_1
_geom_angle_atom_site_label_2
_geom_angle_atom_site_label_3
_geom_angle_site_symmetry_1
_geom_angle_site_symmetry_3
_geom_angle
_geom_angle_publ_flag
O1 C1 Re1 . . 178.9(3) ?
O2 C2 Re1 . . 175.9(4) ?
N1 C3 C4 . . 121.0(3) ?
N1 C3 H3 . . 119.5 ?
C4 C3 H3 . . 119.5 ?
N2 C4 C3 . . 122.4(3) ?
N2 C4 H4 . . 118.8 ?
C3 C4 H4 . . 118.8 ?
N2 C5 C6 . . 122.3(3) ?
N2 C5 H5 . . 118.9 ?
C6 C5 H5 . . 118.9 ?
N1 C6 C5 . . 120.3(3) ?
N1 C6 C6 . 7_565 115.78(15) ?
C5 C6 C6 . 7_565 123.92(17) ?
Re1 O3 H103 . . 117.07(15) ?
H101 O101 H102 . . 97.2(2) ?
C3 N1 C6 . . 117.5(3) ?
C3 N1 Re1 . . 126.1(2) ?
C6 N1 Re1 . . 115.85(18) ?
C4 N2 C5 . . 116.5(3) ?
F4 P2 F3 7_565 7_565 94.9(6) ?
F4 P2 F3 . . 94.9(6) ?
F3 P2 F2 7_565 . 86.1(3) ?
F3 P2 F2 . . 86.1(3) ?
F4 P2 F6 7_565 . 91.0(8) ?
F3 P2 F6 7_565 . 174.1(5) ?
F2 P2 F6 . . 95.6(3) ?
F4 P2 F6 . 7_565 91.0(8) ?
F3 P2 F6 . 7_565 174.1(5) ?
F2 P2 F6 . 7_565 95.6(3) ?
F3 P2 F1 7_565 . 91.5(3) ?
F3 P2 F1 . . 91.5(3) ?
F2 P2 F1 . . 177.5(3) ?
F6 P2 F1 . . 86.7(3) ?
F6 P2 F1 7_565 . 86.7(3) ?
F4 P2 F5 7_565 . 179.4(7) ?
F3 P2 F5 7_565 . 85.6(5) ?
F6 P2 F5 . . 88.5(5) ?
F4 P2 F5 . 7_565 179.4(7) ?
F3 P2 F5 . 7_565 85.6(5) ?
F6 P2 F5 7_565 7_565 88.5(5) ?
C2 Re1 C1 . 7_565 88.01(12) ?
C2 Re1 C1 . . 88.01(12) y
C1 Re1 C1 7_565 . 89.30(17) y
C2 Re1 O3 . . 175.71(15) y
C1 Re1 O3 7_565 . 95.03(10) ?
C1 Re1 O3 . . 95.03(10) y
C2 Re1 N1 . . 98.20(12) y
C1 Re1 N1 7_565 . 170.92(10) ?
C1 Re1 N1 . . 97.49(11) y
O3 Re1 N1 . . 78.43(8) y
C2 Re1 N1 . 7_565 98.20(12) ?
C1 Re1 N1 7_565 7_565 97.49(11) ?
C1 Re1 N1 . 7_565 170.92(10) y
O3 Re1 N1 . 7_565 78.43(8) ?
N1 Re1 N1 . 7_565 75.14(12) y

loop_
_geom_bond_atom_site_label_1
_geom_bond_atom_site_label_2
_geom_bond_site_symmetry_2
_geom_bond_distance
_geom_bond_publ_flag
C1 O1 . 1.150(4) ?
C1 Re1 . 1.918(3) y
C2 O2 . 1.145(5) ?
C2 Re1 . 1.912(4) y
C3 N1 . 1.338(4) ?
C3 C4 . 1.377(4) ?
C3 H3 . 0.930 ?
C4 N2 . 1.334(4) ?
C4 H4 . 0.930 ?
C5 N2 . 1.334(4) ?
C5 C6 . 1.386(4) ?
C5 H5 . 0.930 ?
C6 N1 . 1.351(4) ?
C6 C6 7_565 1.468(5) ?
O3 Re1 . 2.143(3) y
O3 H103 . 0.9713(16) ?
O101 H101 . 0.910(2) ?
O101 H102 . 0.932(3) ?
N1 Re1 . 2.167(2) y
P2 F4 7_565 1.503(6) ?
P2 F4 . 1.503(6) ?
P2 F3 7_565 1.543(5) ?
P2 F3 . 1.543(5) ?
P2 F2 . 1.546(4) ?
P2 F6 . 1.563(6) ?
P2 F6 7_565 1.563(6) ?
P2 F1 . 1.585(4) ?
P2 F5 . 1.606(6) ?
P2 F5 7_565 1.606(6) ?
Re1 C1 7_565 1.918(3) ?
Re1 N1 7_565 2.167(2) ?

loop_
_geom_hbond_atom_site_label_D
_geom_hbond_atom_site_label_H
_geom_hbond_atom_site_label_A
_geom_hbond_site_symmetry_A
_geom_hbond_distance_DH
_geom_hbond_distance_HA
_geom_hbond_distance_DA
_geom_hbond_angle_DHA
_geom_hbond_publ_flag
O101 H101 N2 2_655 0.910(2) 1.994(3) 2.882(4) 164.83(18) no
O101 H102 F5 . 0.933(3) 2.395(7) 3.180(8) 141.7(3) no
O101 H102 F3 . 0.933(3) 2.475(7) 2.955(7) 112.1(2) no
O101 H102 O1 2_654 0.933(3) 2.622(2) 3.168(3) 117.99(15) no
O3 H103 O101 6_657 0.9710(17) 1.670(2) 2.611(3) 161.87(17) no
